data_4121211
loop_
_publ_author_name
'Katie R. Meihaus'
'Jeffrey R. Long'

_publ_section_title
;
 Magnetic Blocking at 10 K and a Dipolar-Mediated Avalanche in Salts of
 the Bis(\h8-cyclooctatetraenide) Complex [Er(COT)2]-
;
_journal_name_full 'Journal of the American Chemical Society'
_journal_page_first 17952
_journal_page_last 17957
_journal_paper_doi 10.1021/ja4094814
_journal_volume 135
_journal_year 2013
_chemical_formula_sum 'C36 H56 Er K O8'
_chemical_formula_weight 823.19
_chemical_name_common KM43
_chemical_name_systematic
;
 ?
;
_space_group_IT_number 2
_symmetry_cell_setting triclinic
_symmetry_space_group_name_Hall '-P 1'
_symmetry_space_group_name_H-M 'P -1'
_atom_sites_solution_hydrogens geom
_atom_sites_solution_primary direct
_atom_sites_solution_secondary difmap
_audit_creation_method SHELXL-97
_cell_angle_alpha 84.992(3)
_cell_angle_beta 83.644(3)
_cell_angle_gamma 89.270(3)
_cell_formula_units_Z 1
_cell_length_a 7.7894(15)
_cell_length_b 9.3374(18)
_cell_length_c 13.184(3)
_cell_measurement_reflns_used 9967
_cell_measurement_temperature 239(2)
_cell_measurement_theta_max 25.36
_cell_measurement_theta_min 2.19
_cell_volume 949.4(3)
_computing_cell_refinement 'Bruker APEX2 v. 2009.1'
_computing_data_collection 'Bruker APEX2 v. 2009.1'
_computing_data_reduction 'Bruker APEX2 v. 2009.1'
_computing_molecular_graphics ORTEP-32
_computing_publication_material WinGX
_computing_structure_refinement 'SHELXL-97 (Sheldrick, 2008)'
_computing_structure_solution 'SHELXS-97 (Sheldrick, 2008)'
_diffrn_ambient_temperature 239(2)
_diffrn_detector_area_resol_mean 8.366
_diffrn_measured_fraction_theta_full 0.998
_diffrn_measured_fraction_theta_max 0.995
_diffrn_measurement_device_type 'Bruker APEX-II CCD'
_diffrn_measurement_method '\f and \w scans'
_diffrn_radiation_monochromator graphite
_diffrn_radiation_source 'fine-focus sealed tube'
_diffrn_radiation_type MoK\a
_diffrn_radiation_wavelength 0.71073
_diffrn_reflns_av_R_equivalents 0.0188
_diffrn_reflns_av_sigmaI/netI 0.0155
_diffrn_reflns_limit_h_max 9
_diffrn_reflns_limit_h_min -9
_diffrn_reflns_limit_k_max 11
_diffrn_reflns_limit_k_min -11
_diffrn_reflns_limit_l_max 15
_diffrn_reflns_limit_l_min -15
_diffrn_reflns_number 15108
_diffrn_reflns_theta_full 25.00
_diffrn_reflns_theta_max 25.37
_diffrn_reflns_theta_min 1.56
_exptl_absorpt_coefficient_mu 2.366
_exptl_absorpt_correction_T_max 0.8711
_exptl_absorpt_correction_T_min 0.6491
_exptl_absorpt_correction_type multi-scan
_exptl_absorpt_process_details SADABS
_exptl_crystal_colour yellow
_exptl_crystal_density_diffrn 1.440
_exptl_crystal_description block
_exptl_crystal_F_000 423
_exptl_crystal_size_max 0.20
_exptl_crystal_size_mid 0.08
_exptl_crystal_size_min 0.06
_refine_diff_density_max 0.419
_refine_diff_density_min -0.283
_refine_diff_density_rms 0.048
_refine_ls_extinction_method none
_refine_ls_goodness_of_fit_ref 1.021
_refine_ls_hydrogen_treatment constr
_refine_ls_matrix_type full
_refine_ls_number_parameters 217
_refine_ls_number_reflns 3478
_refine_ls_number_restraints 0
_refine_ls_restrained_S_all 1.021
_refine_ls_R_factor_all 0.0178
_refine_ls_R_factor_gt 0.0177
_refine_ls_shift/su_max 0.000
_refine_ls_shift/su_mean 0.000
_refine_ls_structure_factor_coef Fsqd
_refine_ls_weighting_details 'calc w=1/[\s^2^(Fo^2^)+(0.0288P)^2^+0.2432P] where P=(Fo^2^+2Fc^2^)/3'
_refine_ls_weighting_scheme calc
_refine_ls_wR_factor_gt 0.0455
_refine_ls_wR_factor_ref 0.0455
_reflns_number_gt 3471
_reflns_number_total 3478
_reflns_threshold_expression >2sigma(I)
_cod_data_source_file ja4094814_si_003.cif
_cod_data_source_block shelxl
_cod_database_code 4121211

loop_
_symmetry_equiv_pos_as_xyz
'x, y, z'
'-x, -y, -z'

loop_
_atom_site_label
_atom_site_type_symbol
_atom_site_fract_x
_atom_site_fract_y
_atom_site_fract_z
_atom_site_U_iso_or_equiv
_atom_site_adp_type
_atom_site_occupancy
_atom_site_symmetry_multiplicity
_atom_site_calc_flag
_atom_site_refinement_flags
_atom_site_disorder_assembly
_atom_site_disorder_group
C1 C 0.0017(4) 0.9342(3) 0.81092(17) 0.0596(6) Uani 1 1 d . . .
H1 H -0.0325 0.8540 0.7797 0.071 Uiso 1 1 calc R . .
C2 C -0.1296(4) 1.0335(3) 0.82390(18) 0.0607(6) Uani 1 1 d . . .
H2 H -0.2313 1.0052 0.7990 0.073 Uiso 1 1 calc R . .
C3 C -0.1471(4) 1.1661(3) 0.8652(2) 0.0663(7) Uani 1 1 d . . .
H3 H -0.2594 1.2040 0.8645 0.080 Uiso 1 1 calc R . .
C4 C -0.0370(4) 1.2560(3) 0.9075(2) 0.0710(8) Uani 1 1 d . . .
H4 H -0.0920 1.3408 0.9275 0.085 Uiso 1 1 calc R . .
C5 C 0.1375(4) 1.2491(3) 0.9271(2) 0.0691(8) Uani 1 1 d . . .
H5 H 0.1724 1.3313 0.9556 0.083 Uiso 1 1 calc R . .
C6 C 0.2711(4) 1.1476(3) 0.91372(19) 0.0662(7) Uani 1 1 d . . .
H6 H 0.3747 1.1775 0.9357 0.079 Uiso 1 1 calc R . .
C7 C 0.2858(3) 1.0117(3) 0.87514(19) 0.0643(7) Uani 1 1 d . . .
H7 H 0.3961 0.9707 0.8785 0.077 Uiso 1 1 calc R . .
C8 C 0.1733(4) 0.9234(3) 0.83279(18) 0.0616(6) Uani 1 1 d . . .
H8 H 0.2256 0.8365 0.8149 0.074 Uiso 1 1 calc R . .
C9 C -0.0971(3) 0.4378(3) 0.35121(19) 0.0571(6) Uani 1 1 d . B .
H9A H -0.1614 0.4208 0.2936 0.068 Uiso 1 1 calc R . .
H9B H 0.0195 0.3981 0.3378 0.068 Uiso 1 1 calc R . .
C10 C -0.8195(3) 0.7836(2) 0.55510(19) 0.0519(5) Uani 1 1 d . . .
H10A H -0.7683 0.8128 0.6147 0.062 Uiso 1 1 calc R . .
H10B H -0.9386 0.8194 0.5583 0.062 Uiso 1 1 calc R . .
C11 C -0.7182(3) 0.8451(2) 0.45885(19) 0.0507(5) Uani 1 1 d . B .
H11A H -0.7638 0.8100 0.3993 0.061 Uiso 1 1 calc R . .
H11B H -0.7270 0.9502 0.4535 0.061 Uiso 1 1 calc R . .
C12 C -0.4339(3) 0.8626(2) 0.37427(19) 0.0535(6) Uani 1 1 d . B .
H12A H -0.4332 0.9676 0.3736 0.064 Uiso 1 1 calc R . .
H12B H -0.4772 0.8372 0.3111 0.064 Uiso 1 1 calc R . .
C13 C -0.2554(3) 0.8047(2) 0.3801(2) 0.0562(6) Uani 1 1 d . B .
H13A H -0.1760 0.8523 0.3250 0.067 Uiso 1 1 calc R . .
H13B H -0.2159 0.8233 0.4458 0.067 Uiso 1 1 calc R . .
C14 C -0.0872(3) 0.5944(3) 0.3612(2) 0.0573(6) Uani 1 1 d . B .
H14A H -0.0301 0.6109 0.4218 0.069 Uiso 1 1 calc R . .
H14B H -0.0187 0.6413 0.3009 0.069 Uiso 1 1 calc R . .
C15 C -0.4129(5) 0.4650(3) 0.7578(2) 0.0840(10) Uani 1 1 d . . .
H15A H -0.3018 0.4144 0.7575 0.101 Uiso 1 1 calc R A 1
H15B H -0.5013 0.3966 0.7457 0.101 Uiso 1 1 calc R A 1
C16 C -0.4587(11) 0.5258(6) 0.8571(4) 0.085(2) Uani 0.690(14) 1 d P B 1
H16A H -0.5834 0.5204 0.8776 0.102 Uiso 0.690(14) 1 calc PR B 1
H16B H -0.3981 0.4752 0.9110 0.102 Uiso 0.690(14) 1 calc PR B 1
C16A C -0.3466(15) 0.5348(8) 0.8499(6) 0.053(3) Uiso 0.344(13) 1 d P B 2
H16C H -0.3968 0.4874 0.9156 0.063 Uiso 0.344(13) 1 calc PR B 2
H16D H -0.2204 0.5302 0.8465 0.063 Uiso 0.344(13) 1 calc PR B 2
C17 C -0.4027(7) 0.6725(4) 0.8369(3) 0.1109(15) Uani 1 1 d . . .
H17A H -0.2864 0.6828 0.8571 0.133 Uiso 1 1 calc R B 1
H17B H -0.4815 0.7358 0.8756 0.133 Uiso 1 1 calc R B 1
C18 C -0.4024(4) 0.7104(3) 0.7254(2) 0.0637(7) Uani 1 1 d . B .
H18A H -0.5053 0.7671 0.7116 0.076 Uiso 1 1 calc R . .
H18B H -0.2996 0.7667 0.6983 0.076 Uiso 1 1 calc R . .
O1 O -0.18187(19) 0.36870(16) 0.44374(11) 0.0456(3) Uani 1 1 d . . .
O2 O -0.5431(2) 0.80235(15) 0.46127(12) 0.0476(3) Uani 1 1 d . . .
O3 O -0.25634(19) 0.65444(16) 0.37061(12) 0.0460(3) Uani 1 1 d . . .
O4 O -0.4022(3) 0.5813(2) 0.68068(15) 0.0820(6) Uani 1 1 d . B .
K K -0.5000 0.5000 0.5000 0.03675(13) Uani 1 2 d S . .
Er Er 0.0000 1.0000 1.0000 0.04193(6) Uani 1 2 d S . .

loop_
_atom_site_aniso_label
_atom_site_aniso_U_11
_atom_site_aniso_U_22
_atom_site_aniso_U_33
_atom_site_aniso_U_23
_atom_site_aniso_U_13
_atom_site_aniso_U_12
C1 0.0795(18) 0.0671(15) 0.0304(11) -0.0069(10) 0.0060(11) -0.0185(13)
C2 0.0648(15) 0.0781(17) 0.0370(12) 0.0136(12) -0.0078(11) -0.0154(13)
C3 0.0681(16) 0.0722(17) 0.0517(15) 0.0261(13) -0.0020(12) 0.0098(13)
C4 0.107(2) 0.0456(13) 0.0535(16) 0.0146(11) 0.0061(15) 0.0085(14)
C5 0.106(2) 0.0521(14) 0.0458(14) 0.0039(11) 0.0032(14) -0.0279(15)
C6 0.0648(16) 0.090(2) 0.0407(13) 0.0101(13) -0.0010(12) -0.0338(15)
C7 0.0513(14) 0.092(2) 0.0426(13) 0.0076(13) 0.0135(11) 0.0006(13)
C8 0.0755(17) 0.0670(15) 0.0372(12) -0.0050(11) 0.0166(12) 0.0061(13)
C9 0.0478(13) 0.0724(16) 0.0460(13) 0.0013(11) 0.0107(10) 0.0057(11)
C10 0.0549(13) 0.0493(12) 0.0529(14) -0.0125(10) -0.0074(11) 0.0083(10)
C11 0.0648(14) 0.0362(10) 0.0525(13) -0.0024(9) -0.0139(11) 0.0045(9)
C12 0.0716(15) 0.0356(11) 0.0498(13) 0.0108(9) -0.0021(11) -0.0131(10)
C13 0.0654(15) 0.0462(12) 0.0540(14) 0.0105(10) -0.0022(11) -0.0238(11)
C14 0.0428(12) 0.0728(16) 0.0513(14) 0.0175(12) 0.0007(10) -0.0134(11)
C15 0.143(3) 0.0498(15) 0.0648(18) -0.0037(13) -0.040(2) 0.0018(16)
C16 0.092(5) 0.100(4) 0.059(3) 0.010(2) -0.002(2) -0.023(3)
C17 0.205(5) 0.072(2) 0.063(2) -0.0172(17) -0.038(3) 0.002(2)
C18 0.0805(18) 0.0465(13) 0.0662(17) -0.0037(12) -0.0182(14) 0.0033(12)
O1 0.0497(8) 0.0473(8) 0.0382(8) -0.0027(6) 0.0014(6) -0.0011(6)
O2 0.0584(9) 0.0394(7) 0.0432(8) 0.0054(6) -0.0049(7) -0.0031(6)
O3 0.0449(8) 0.0461(8) 0.0445(8) 0.0051(6) 0.0000(6) -0.0119(6)
O4 0.149(2) 0.0553(10) 0.0477(11) -0.0047(8) -0.0349(12) -0.0002(11)
K 0.0449(3) 0.0336(3) 0.0297(3) 0.0008(2) 0.0030(2) -0.0053(2)
Er 0.05131(9) 0.04438(8) 0.02670(8) 0.00447(5) 0.00500(5) -0.00112(5)

loop_
_atom_type_symbol
_atom_type_description
_atom_type_scat_dispersion_real
_atom_type_scat_dispersion_imag
_atom_type_scat_source
C C 0.0030 0.0020 'International Tables Vol C Tables 4.2.6.8 and 6.1.1.4'
H H 0.0000 0.0000 'International Tables Vol C Tables 4.2.6.8 and 6.1.1.4'
O O 0.0110 0.0060 'International Tables Vol C Tables 4.2.6.8 and 6.1.1.4'
K K 0.2010 0.2490 'International Tables Vol C Tables 4.2.6.8 and 6.1.1.4'
Er Er -0.2590 4.9580 'International Tables Vol C Tables 4.2.6.8 and 6.1.1.4'

loop_
_geom_angle_atom_site_label_1
_geom_angle_atom_site_label_2
_geom_angle_atom_site_label_3
_geom_angle
_geom_angle_site_symmetry_1
_geom_angle_site_symmetry_3
C2 C1 C8 135.7(2) . .
C2 C1 Er 75.05(14) . .
C8 C1 Er 73.97(14) . .
C2 C1 H1 112.2 . .
C8 C1 H1 112.2 . .
Er C1 H1 135.1 . .
C1 C2 C3 135.1(3) . .
C1 C2 Er 74.46(14) . .
C3 C2 Er 73.86(15) . .
C1 C2 H2 112.4 . .
C3 C2 H2 112.4 . .
Er C2 H2 135.7 . .
C2 C3 C4 135.1(3) . .
C2 C3 Er 75.23(14) . .
C4 C3 Er 74.73(15) . .
C2 C3 H3 112.5 . .
C4 C3 H3 112.5 . .
Er C3 H3 132.7 . .
C3 C4 C5 134.9(3) . .
C3 C4 Er 74.19(14) . .
C5 C4 Er 75.07(15) . .
C3 C4 H4 112.5 . .
C5 C4 H4 112.5 . .
Er C4 H4 133.7 . .
C6 C5 C4 134.8(3) . .
C6 C5 Er 74.48(15) . .
C4 C5 Er 73.74(15) . .
C6 C5 H5 112.6 . .
C4 C5 H5 112.6 . .
Er C5 H5 135.4 . .
C5 C6 C7 134.8(3) . .
C5 C6 Er 74.53(15) . .
C7 C6 Er 73.85(14) . .
C5 C6 H6 112.6 . .
C7 C6 H6 112.6 . .
Er C6 H6 135.2 . .
C8 C7 C6 134.6(3) . .
C8 C7 Er 74.00(14) . .
C6 C7 Er 75.05(15) . .
C8 C7 H7 112.7 . .
C6 C7 H7 112.7 . .
Er C7 H7 133.7 . .
C1 C8 C7 135.1(3) . .
C1 C8 Er 74.96(14) . .
C7 C8 Er 74.84(14) . .
C1 C8 H8 112.5 . .
C7 C8 H8 112.5 . .
Er C8 H8 133.0 . .
O1 C9 C14 109.2(2) . .
O1 C9 H9A 109.8 . .
C14 C9 H9A 109.8 . .
O1 C9 H9B 109.8 . .
C14 C9 H9B 109.8 . .
H9A C9 H9B 108.3 . .
O1 C10 C11 108.83(18) 2_466 .
O1 C10 H10A 109.9 2_466 .
C11 C10 H10A 109.9 . .
O1 C10 H10B 109.9 2_466 .
C11 C10 H10B 109.9 . .
H10A C10 H10B 108.3 . .
O2 C11 C10 108.43(18) . .
O2 C11 H11A 110.0 . .
C10 C11 H11A 110.0 . .
O2 C11 H11B 110.0 . .
C10 C11 H11B 110.0 . .
H11A C11 H11B 108.4 . .
O2 C12 C13 108.66(19) . .
O2 C12 H12A 110.0 . .
C13 C12 H12A 110.0 . .
O2 C12 H12B 110.0 . .
C13 C12 H12B 110.0 . .
H12A C12 H12B 108.3 . .
O3 C13 C12 109.03(18) . .
O3 C13 H13A 109.9 . .
C12 C13 H13A 109.9 . .
O3 C13 H13B 109.9 . .
C12 C13 H13B 109.9 . .
H13A C13 H13B 108.3 . .
O3 C14 C9 109.78(18) . .
O3 C14 H14A 109.7 . .
C9 C14 H14A 109.7 . .
O3 C14 H14B 109.7 . .
C9 C14 H14B 109.7 . .
H14A C14 H14B 108.2 . .
O4 C15 C16 107.3(3) . .
O4 C15 C16A 102.1(4) . .
C16 C15 C16A 33.1(3) . .
O4 C15 K 46.54(12) . .
C16 C15 K 142.3(3) . .
C16A C15 K 148.6(3) . .
O4 C15 H15A 110.3 . .
C16 C15 H15A 110.3 . .
C16A C15 H15A 82.3 . .
K C15 H15A 105.2 . .
O4 C15 H15B 110.3 . .
C16 C15 H15B 110.3 . .
C16A C15 H15B 138.7 . .
K C15 H15B 68.6 . .
H15A C15 H15B 108.5 . .
C17 C16 C15 103.3(4) . .
C17 C16 H16A 111.1 . .
C15 C16 H16A 111.1 . .
C17 C16 H16B 111.1 . .
C15 C16 H16B 111.1 . .
H16A C16 H16B 109.1 . .
C17 C16A C15 102.7(5) . .
C17 C16A H16C 111.2 . .
C15 C16A H16C 111.2 . .
C17 C16A H16D 111.2 . .
C15 C16A H16D 111.2 . .
H16C C16A H16D 109.1 . .
C16A C17 C16 36.2(4) . .
C16A C17 C18 107.6(4) . .
C16 C17 C18 107.0(3) . .
C16A C17 H17A 76.8 . .
C16 C17 H17A 110.3 . .
C18 C17 H17A 110.3 . .
C16A C17 H17B 136.4 . .
C16 C17 H17B 110.3 . .
C18 C17 H17B 110.3 . .
H17A C17 H17B 108.6 . .
O4 C18 C17 106.3(2) . .
O4 C18 H18A 110.5 . .
C17 C18 H18A 110.5 . .
O4 C18 H18B 110.5 . .
C17 C18 H18B 110.5 . .
H18A C18 H18B 108.7 . .
C10 O1 C9 112.89(17) 2_466 .
C10 O1 K 116.97(13) 2_466 .
C9 O1 K 111.41(13) . .
C11 O2 C12 112.49(17) . .
C11 O2 K 113.37(12) . .
C12 O2 K 113.24(12) . .
C13 O3 C14 112.47(17) . .
C13 O3 K 115.72(13) . .
C14 O3 K 115.97(12) . .
C18 O4 C15 109.8(2) . .
C18 O4 K 134.40(16) . .
C15 O4 K 111.48(15) . .
O3 K O3 180.0 2_466 .
O3 K O4 97.22(6) 2_466 2_466
O3 K O4 82.78(6) . 2_466
O3 K O4 82.78(6) 2_466 .
O3 K O4 97.22(6) . .
O4 K O4 180.0 2_466 .
O3 K O1 61.39(5) 2_466 2_466
O3 K O1 118.61(5) . 2_466
O4 K O1 93.79(6) 2_466 2_466
O4 K O1 86.21(6) . 2_466
O3 K O1 118.61(5) 2_466 .
O3 K O1 61.39(5) . .
O4 K O1 86.21(6) 2_466 .
O4 K O1 93.79(6) . .
O1 K O1 180.0 2_466 .
O3 K O2 119.46(5) 2_466 .
O3 K O2 60.54(5) . .
O4 K O2 98.20(5) 2_466 .
O4 K O2 81.80(5) . .
O1 K O2 59.44(4) 2_466 .
O1 K O2 120.56(4) . .
O3 K O2 60.54(5) 2_466 2_466
O3 K O2 119.46(5) . 2_466
O4 K O2 81.80(5) 2_466 2_466
O4 K O2 98.20(5) . 2_466
O1 K O2 120.56(4) 2_466 2_466
O1 K O2 59.44(4) . 2_466
O2 K O2 180.0 . 2_466
O3 K C15 113.89(7) 2_466 2_466
O3 K C15 66.11(7) . 2_466
O4 K C15 21.98(6) 2_466 2_466
O4 K C15 158.02(6) . 2_466
O1 K C15 89.56(7) 2_466 2_466
O1 K C15 90.44(7) . 2_466
O2 K C15 77.49(5) . 2_466
O2 K C15 102.51(6) 2_466 2_466
O3 K C15 66.11(7) 2_466 .
O3 K C15 113.89(7) . .
O4 K C15 158.02(6) 2_466 .
O4 K C15 21.98(6) . .
O1 K C15 90.44(7) 2_466 .
O1 K C15 89.56(7) . .
O2 K C15 102.51(6) . .
O2 K C15 77.49(5) 2_466 .
C15 K C15 180.000(1) 2_466 .
C8 Er C8 180.000(1) 2_577 .
C8 Er C3 80.48(9) 2_577 2_577
C8 Er C3 99.52(9) . 2_577
C8 Er C3 99.52(9) 2_577 .
C8 Er C3 80.48(9) . .
C3 Er C3 180.00(9) 2_577 .
C8 Er C4 88.85(9) 2_577 2_577
C8 Er C4 91.15(9) . 2_577
C3 Er C4 31.08(10) 2_577 2_577
C3 Er C4 148.92(10) . 2_577
C8 Er C4 91.15(9) 2_577 .
C8 Er C4 88.85(9) . .
C3 Er C4 148.92(10) 2_577 .
C3 Er C4 31.08(10) . .
C4 Er C4 180.000(1) 2_577 .
C8 Er C7 31.16(9) 2_577 2_577
C8 Er C7 148.84(9) . 2_577
C3 Er C7 89.03(9) 2_577 2_577
C3 Er C7 90.97(9) . 2_577
C4 Er C7 80.82(10) 2_577 2_577
C4 Er C7 99.18(10) . 2_577
C8 Er C7 148.84(9) 2_577 .
C8 Er C7 31.16(9) . .
C3 Er C7 90.97(9) 2_577 .
C3 Er C7 89.03(9) . .
C4 Er C7 99.18(10) 2_577 .
C4 Er C7 80.82(10) . .
C7 Er C7 180.000(1) 2_577 .
C8 Er C1 148.93(9) 2_577 .
C8 Er C1 31.07(9) . .
C3 Er C1 121.25(9) 2_577 .
C3 Er C1 58.75(9) . .
C4 Er C1 100.03(9) 2_577 .
C4 Er C1 79.97(9) . .
C7 Er C1 120.71(9) 2_577 .
C7 Er C1 59.29(9) . .
C8 Er C1 31.07(9) 2_577 2_577
C8 Er C1 148.93(9) . 2_577
C3 Er C1 58.75(9) 2_577 2_577
C3 Er C1 121.25(9) . 2_577
C4 Er C1 79.97(9) 2_577 2_577
C4 Er C1 100.03(9) . 2_577
C7 Er C1 59.29(9) 2_577 2_577
C7 Er C1 120.71(9) . 2_577
C1 Er C1 180.000(1) . 2_577
C8 Er C2 58.92(9) 2_577 2_577
C8 Er C2 121.08(9) . 2_577
C3 Er C2 30.91(9) 2_577 2_577
C3 Er C2 149.09(9) . 2_577
C4 Er C2 59.04(9) 2_577 2_577
C4 Er C2 120.96(9) . 2_577
C7 Er C2 80.27(9) 2_577 2_577
C7 Er C2 99.73(9) . 2_577
C1 Er C2 149.51(9) . 2_577
C1 Er C2 30.49(9) 2_577 2_577
C8 Er C2 121.08(9) 2_577 .
C8 Er C2 58.92(9) . .
C3 Er C2 149.09(9) 2_577 .
C3 Er C2 30.91(9) . .
C4 Er C2 120.96(9) 2_577 .
C4 Er C2 59.04(9) . .
C7 Er C2 99.73(9) 2_577 .
C7 Er C2 80.27(9) . .
C1 Er C2 30.49(9) . .
C1 Er C2 149.51(9) 2_577 .
C2 Er C2 180.000(1) 2_577 .

loop_
_geom_bond_atom_site_label_1
_geom_bond_atom_site_label_2
_geom_bond_distance
_geom_bond_site_symmetry_2
C1 C2 1.379(4) .
C1 C8 1.399(4) .
C1 Er 2.618(2) .
C1 H1 0.9400 .
C2 C3 1.395(4) .
C2 Er 2.625(2) .
C2 H2 0.9400 .
C3 C4 1.399(4) .
C3 Er 2.608(2) .
C3 H3 0.9400 .
C4 C5 1.410(5) .
C4 Er 2.615(3) .
C4 H4 0.9400 .
C5 C6 1.406(4) .
C5 Er 2.632(2) .
C5 H5 0.9400 .
C6 C7 1.407(4) .
C6 Er 2.631(2) .
C6 H6 0.9400 .
C7 C8 1.402(4) .
C7 Er 2.616(2) .
C7 H7 0.9400 .
C8 Er 2.605(2) .
C8 H8 0.9400 .
C9 O1 1.427(3) .
C9 C14 1.484(4) .
C9 H9A 0.9800 .
C9 H9B 0.9800 .
C10 O1 1.421(3) 2_466
C10 C11 1.492(3) .
C10 H10A 0.9800 .
C10 H10B 0.9800 .
C11 O2 1.420(3) .
C11 H11A 0.9800 .
C11 H11B 0.9800 .
C12 O2 1.428(3) .
C12 C13 1.493(4) .
C12 H12A 0.9800 .
C12 H12B 0.9800 .
C13 O3 1.419(3) .
C13 H13A 0.9800 .
C13 H13B 0.9800 .
C14 O3 1.422(3) .
C14 H14A 0.9800 .
C14 H14B 0.9800 .
C15 O4 1.418(3) .
C15 C16 1.478(6) .
C15 C16A 1.566(8) .
C15 K 3.525(3) .
C15 H15A 0.9800 .
C15 H15B 0.9800 .
C16 C17 1.437(6) .
C16 H16A 0.9800 .
C16 H16B 0.9800 .
C16A C17 1.356(8) .
C16A H16C 0.9800 .
C16A H16D 0.9800 .
C17 C18 1.481(4) .
C17 H17A 0.9800 .
C17 H17B 0.9800 .
C18 O4 1.388(3) .
C18 H18A 0.9800 .
C18 H18B 0.9800 .
O1 C10 1.421(3) 2_466
O1 K 2.8051(15) .
O2 K 2.8470(15) .
O3 K 2.7414(14) .
O4 K 2.7500(18) .
K O3 2.7414(14) 2_466
K O4 2.7500(18) 2_466
K O1 2.8051(15) 2_466
K O2 2.8470(15) 2_466
K C15 3.525(3) 2_466
Er C8 2.605(2) 2_577
Er C3 2.608(2) 2_577
Er C4 2.615(3) 2_577
Er C7 2.616(2) 2_577
Er C1 2.618(2) 2_577
Er C2 2.625(2) 2_577
